data_4082699
loop_
_publ_author_name
'Juriba\<si\'c, Marina'
'Halasz, Ivan'
'Babi\'c, Darko'
'Cin\<ci\'c, Dominik'
'Plavec, Janez'
'\'Curi\'c, Manda'

_publ_section_title
;
 Aging and Ball-Milling as Low-Energy and Environmentally Friendly Methods
 for the Synthesis of Pd(II) Photosensitizers
;
_journal_issue 5
_journal_name_full Organometallics
_journal_page_first 1227
_journal_paper_doi 10.1021/om500008v
_journal_volume 33
_journal_year 2014
_chemical_formula_moiety 'C86 H72 Cl2 N4 O2 P4 Pd2'
_chemical_formula_sum 'C86 H72 Cl2 N4 O2 P4 Pd2'
_chemical_formula_weight 1601.06
_space_group_IT_number 19
_symmetry_cell_setting orthorhombic
_symmetry_space_group_name_Hall 'P 2ac 2ab'
_symmetry_space_group_name_H-M 'P 21 21 21'
_audit_creation_date 2013-06-27T14:51:06-00:00
_audit_creation_method 'WinGX routine CIF_UPDATE'
_cell_angle_alpha 90
_cell_angle_beta 90
_cell_angle_gamma 90
_cell_formula_units_Z 4
_cell_length_a 14.4641(9)
_cell_length_b 20.9734(6)
_cell_length_c 24.7791(15)
_cell_measurement_reflns_used 6458
_cell_measurement_temperature 293(2)
_cell_measurement_theta_max 76.3637
_cell_measurement_theta_min 2.7579
_cell_volume 7517.0(7)
_computing_cell_refinement
;
        CrysAlisPro, Oxford Diffraction Ltd.,
        Version 1.171.33.55 (release 05-01-2010 CrysAlis171 .NET)
        (compiled Jan  5 2010,16:28:46)
;
_computing_data_collection
;
        CrysAlisPro, Oxford Diffraction Ltd.,
        Version 1.171.33.55 (release 05-01-2010 CrysAlis171 .NET)
        (compiled Jan  5 2010,16:28:46)
;
_computing_data_reduction
;
        CrysAlisPro, Oxford Diffraction Ltd.,
        Version 1.171.33.55 (release 05-01-2010 CrysAlis171 .NET)
        (compiled Jan  5 2010,16:28:46)
;
_computing_molecular_graphics 'Ortep-3 for Windows (Farrugia, 1997)'
_computing_publication_material 'WinGX publication routines (Farrugia, 1999)'
_computing_structure_refinement 'SHELXL-97 (Sheldrick, 1997)'
_computing_structure_solution 'SHELXS-86 (Sheldrick, 1986)'
_diffrn_ambient_temperature 293(2)
_diffrn_measured_fraction_theta_full 0.984
_diffrn_measured_fraction_theta_max 0.984
_diffrn_measurement_device_type 'Oxford Xcalibur Nova'
_diffrn_measurement_method
;
        CCD detector
;
_diffrn_radiation_type CuK\a
_diffrn_radiation_wavelength 1.5418
_diffrn_reflns_av_R_equivalents 0.0618
_diffrn_reflns_limit_h_max 18
_diffrn_reflns_limit_h_min -14
_diffrn_reflns_limit_k_max 24
_diffrn_reflns_limit_k_min -26
_diffrn_reflns_limit_l_max 28
_diffrn_reflns_limit_l_min -30
_diffrn_reflns_number 28024
_diffrn_reflns_theta_full 76.55
_diffrn_reflns_theta_max 76.55
_diffrn_reflns_theta_min 2.76
_exptl_absorpt_coefficient_mu 5.719
_exptl_absorpt_correction_T_max 1
_exptl_absorpt_correction_T_min 0.57481
_exptl_absorpt_correction_type multi-scan
_exptl_absorpt_process_details
;
CrysAlis RED, Oxford Diffraction Ltd.,
Version 1.171.32.29 (release 10-06-2008 CrysAlis171 .NET)
(compiled Jun 10 2008,16:49:55)
Empirical absorption correction using spherical harmonics,
 implemented in SCALE3 ABSPACK scaling algorithm.
;
_exptl_crystal_colour red
_exptl_crystal_density_diffrn 1.415
_exptl_crystal_density_method 'not measured'
_exptl_crystal_description prism
_exptl_crystal_F_000 3272
_exptl_crystal_size_max 0.15
_exptl_crystal_size_mid 0.12
_exptl_crystal_size_min 0.1
_refine_diff_density_max 2.063
_refine_diff_density_min -0.891
_refine_ls_abs_structure_details 'Flack H D (1983), Acta Cryst. A39, 876-881'
_refine_ls_abs_structure_Flack 0.44(2)
_refine_ls_extinction_method none
_refine_ls_goodness_of_fit_ref 1.03
_refine_ls_hydrogen_treatment mixed
_refine_ls_matrix_type full
_refine_ls_number_parameters 883
_refine_ls_number_reflns 14588
_refine_ls_number_restraints 305
_refine_ls_restrained_S_all 1.031
_refine_ls_R_factor_gt 0.1048
_refine_ls_shift/su_max 0.001
_refine_ls_structure_factor_coef Fsqd
_refine_ls_weighting_details 'calc w=1/[\s^2^(Fo^2^)+(0.0782P)^2^+64.5135P] where P=(Fo^2^+2Fc^2^)/3'
_refine_ls_weighting_scheme calc
_refine_ls_wR_factor_ref 0.2637
_reflns_number_gt 10564
_reflns_number_total 14588
_reflns_threshold_expression >2sigma(I)
_cod_data_source_file om500008v_si_003.cif
_cod_data_source_block manda-c2dmanabttp-dmf-1
_cod_database_code 4082699

loop_
_symmetry_equiv_pos_as_xyz
'x, y, z'
'-x+1/2, -y, z+1/2'
'x+1/2, -y+1/2, -z'
'-x, y+1/2, -z+1/2'

loop_
_atom_site_label
_atom_site_type_symbol
_atom_site_fract_x
_atom_site_fract_y
_atom_site_fract_z
_atom_site_U_iso_or_equiv
_atom_site_adp_type
_atom_site_occupancy
_atom_site_calc_flag
_atom_site_refinement_flags
Pd1 Pd -0.12216(8) 1.06897(5) 1.06093(4) 0.0628(3) Uani 1 d .
Pd2 Pd 0.13332(8) 0.93140(5) 0.92478(4) 0.0611(3) Uani 1 d .
Cl1 Cl -0.1575(3) 1.17746(16) 1.03645(18) 0.0828(13) Uani 1 d .
Cl2 Cl 0.1754(3) 0.82515(15) 0.95011(18) 0.0806(12) Uani 1 d .
P1 P -0.2683(3) 1.03629(17) 1.02789(17) 0.0615(9) Uani 1 d .
P2 P -0.0143(3) 1.10438(16) 1.12575(14) 0.0580(9) Uani 1 d .
P3 P 0.0255(3) 0.89049(19) 0.86179(16) 0.0636(10) Uani 1 d .
P4 P 0.2781(3) 0.96666(17) 0.95684(16) 0.0610(9) Uani 1 d .
N1 N -0.0053(8) 1.0295(4) 0.9868(4) 0.051(3) Uani 1 d U
N2 N 0.0154(9) 0.9717(5) 0.9967(5) 0.060(3) Uani 1 d U
N3 N 0.1409(12) 1.1419(7) 0.7996(7) 0.100(5) Uani 1 d D
N4 N -0.1338(14) 0.8561(8) 1.1772(7) 0.138(8) Uani 1 d D
O1 O 0.2025(14) 1.1160(10) 0.7721(8) 0.142(6) Uani 1 d DU
O2 O 0.1167(15) 1.1944(10) 0.7881(9) 0.165(7) Uani 1 d DU
C1 C -0.0245(10) 0.9461(7) 1.0430(6) 0.063(4) Uani 1 d U
C2 C -0.0862(9) 0.9757(5) 1.0783(5) 0.050(3) Uani 1 d U
C3 C -0.1237(11) 0.9477(6) 1.1227(6) 0.063(4) Uani 1 d D
H10 H -0.1634 0.9699 1.1455 0.076 Uiso 1 calc R
C4 C -0.1005(11) 0.8852(8) 1.1327(6) 0.088(6) Uani 1 d D
C5 C -0.0378(13) 0.8527(9) 1.0988(8) 0.091(6) Uani 1 d D
H5 H -0.0215 0.8107 1.106 0.109 Uiso 1 calc R
C6 C -0.0016(12) 0.8835(8) 1.0555(7) 0.079(5) Uani 1 d U
H6 H 0.0399 0.8619 1.0334 0.095 Uiso 1 calc R
C7 C 0.0330(10) 1.0553(5) 0.9398(6) 0.057(3) Uani 1 d U
C8 C 0.0990(10) 1.0233(7) 0.9052(6) 0.060(4) Uani 1 d .
C9 C 0.1319(13) 1.0502(6) 0.8598(6) 0.071(4) Uani 1 d D
H9 H 0.1722 1.029 0.8367 0.086 Uiso 1 calc R
C10 C 0.1007(10) 1.1135(6) 0.8494(6) 0.075(5) Uani 1 d D
C11 C 0.0410(13) 1.1459(7) 0.8802(7) 0.085(5) Uani 1 d DU
H11 H 0.021 1.1864 0.8703 0.102 Uiso 1 calc R
C12 C 0.0093(14) 1.1173(8) 0.9277(7) 0.082(4) Uani 1 d U
H12 H -0.028 1.1403 0.9513 0.098 Uiso 1 calc R
C13 C -0.2005(15) 0.8856(7) 1.2116(7) 0.114(9) Uani 1 d D
H13A H -0.2168 0.8567 1.2402 0.171 Uiso 1 calc R
H13B H -0.2547 0.896 1.1911 0.171 Uiso 1 calc R
H13C H -0.1748 0.9238 1.2268 0.171 Uiso 1 calc R
C14 C -0.121(2) 0.7893(8) 1.1865(14) 0.197(14) Uani 1 d DU
H14A H -0.153 0.7772 1.219 0.295 Uiso 1 calc R
H14B H -0.0566 0.7802 1.1901 0.295 Uiso 1 calc R
H14C H -0.1461 0.7657 1.1566 0.295 Uiso 1 calc R
C1A C -0.3130(10) 0.9580(5) 1.0481(6) 0.059(3) Uani 1 d D
C2A C -0.2645(11) 0.9041(6) 1.0340(6) 0.074(5) Uani 1 d D
H2A H -0.2113 0.9069 1.0131 0.089 Uiso 1 calc R
C3A C -0.2964(13) 0.8468(6) 1.0513(7) 0.081(5) Uani 1 d DU
H3A H -0.2643 0.81 1.0421 0.097 Uiso 1 calc R
C4A C -0.3732(15) 0.8424(6) 1.0813(6) 0.092(6) Uani 1 d D
H4A H -0.3925 0.8023 1.0928 0.111 Uiso 1 calc R
C5A C -0.4240(12) 0.8942(6) 1.0958(7) 0.076(5) Uani 1 d D
H5A H -0.4778 0.8901 1.1161 0.092 Uiso 1 calc R
C6A C -0.3928(12) 0.9530(7) 1.0791(7) 0.077(5) Uani 1 d D
H6A H -0.4252 0.9895 1.0886 0.093 Uiso 1 calc R
C7A C -0.3575(10) 1.0898(7) 1.0518(6) 0.078(5) Uani 1 d D
C8A C -0.3552(16) 1.1130(9) 1.1036(7) 0.144(10) Uani 1 d DU
H8A H -0.3078 1.0996 1.1263 0.172 Uiso 1 calc R
C9A C -0.4195(14) 1.1552(9) 1.1238(9) 0.132(9) Uani 1 d DU
H9A H -0.4137 1.1706 1.1588 0.158 Uiso 1 calc R
C10A C -0.4918(14) 1.1743(8) 1.0923(9) 0.098(6) Uani 1 d DU
H10A H -0.5384 1.2001 1.1063 0.117 Uiso 1 calc R
C11A C -0.4943(13) 1.1548(8) 1.0396(8) 0.115(9) Uani 1 d D
H11A H -0.5389 1.1706 1.0161 0.138 Uiso 1 calc R
C12A C -0.4296(9) 1.1112(8) 1.0217(7) 0.085(5) Uani 1 d D
H12A H -0.4358 1.0955 0.9868 0.102 Uiso 1 calc R
C13A C -0.2864(11) 1.0375(6) 0.9529(6) 0.073(4) Uani 1 d D
C14A C -0.2663(11) 1.0952(7) 0.9291(8) 0.090(6) Uani 1 d DU
H14D H -0.239 1.1284 0.9482 0.109 Uiso 1 calc R
C15A C -0.2893(11) 1.1008(10) 0.8747(6) 0.110(7) Uani 1 d D
H15A H -0.2779 1.1392 0.8571 0.132 Uiso 1 calc R
C16A C -0.3279(11) 1.0520(10) 0.8464(6) 0.135(11) Uani 1 d RD
H16A H -0.3406 1.0565 0.8098 0.162 Uiso 1 calc R
C17A C -0.3482(15) 0.9947(10) 0.8733(7) 0.101(7) Uani 1 d D
H17A H -0.3765 0.9617 0.8544 0.122 Uiso 1 calc R
C18A C -0.3269(13) 0.9865(7) 0.9271(6) 0.084(5) Uani 1 d D
H18A H -0.3393 0.9485 0.945 0.101 Uiso 1 calc R
C1B C 0.0302(10) 1.0461(6) 1.1750(6) 0.061(4) Uani 1 d D
C2B C 0.0842(11) 0.9977(7) 1.1561(7) 0.074(5) Uani 1 d D
H2B H 0.1022 0.9965 1.1201 0.089 Uiso 1 calc R
C3B C 0.1111(12) 0.9509(7) 1.1914(7) 0.091(5) Uani 1 d DU
H3B H 0.1524 0.9207 1.1782 0.109 Uiso 1 calc R
C4B C 0.0835(14) 0.9439(8) 1.2439(7) 0.096(6) Uani 1 d D
H4B H 0.0945 0.9081 1.2651 0.115 Uiso 1 calc R
C5B C 0.0370(19) 0.9978(9) 1.2608(8) 0.117(9) Uani 1 d D
H5B H 0.0266 1.0022 1.2977 0.14 Uiso 1 calc R
C6B C 0.0043(15) 1.0462(7) 1.2273(8) 0.087(6) Uani 1 d D
H6B H -0.0344 1.0778 1.2407 0.105 Uiso 1 calc R
C7B C -0.0672(12) 1.1639(7) 1.1707(6) 0.071(4) Uani 1 d D
C8B C -0.157(2) 1.1512(13) 1.1882(9) 0.157(9) Uani 1 d DU
H8B H -0.1896 1.1169 1.1741 0.189 Uiso 1 calc R
C9B C -0.196(2) 1.1901(14) 1.2264(10) 0.162(8) Uani 1 d DU
H9B H -0.255 1.1819 1.2398 0.194 Uiso 1 calc R
C10B C -0.1460(18) 1.2411(13) 1.2443(10) 0.139(8) Uani 1 d DU
H10B H -0.1749 1.2687 1.2684 0.167 Uiso 1 calc R
C11B C -0.0574(18) 1.2552(10) 1.2299(9) 0.115(7) Uani 1 d DU
H11B H -0.0252 1.2899 1.2435 0.138 Uiso 1 calc R
C12B C -0.0208(15) 1.2139(8) 1.1939(8) 0.098(6) Uani 1 d DU
H12B H 0.0406 1.2198 1.1841 0.118 Uiso 1 calc R
C13B C 0.0894(13) 1.1432(7) 1.1015(6) 0.074(4) Uani 1 d D
C14B C 0.0835(11) 1.1886(7) 1.0617(6) 0.111(8) Uani 1 d D
H14E H 0.0268 1.1948 1.0448 0.134 Uiso 1 calc R
C15B C 0.1565(10) 1.2252(6) 1.0458(6) 0.076(5) Uani 1 d D
H15B H 0.1488 1.256 1.0192 0.092 Uiso 1 calc R
C16B C 0.2408(11) 1.2162(8) 1.0692(8) 0.098(7) Uani 1 d D
H16B H 0.2922 1.2385 1.0569 0.118 Uiso 1 calc R
C17B C 0.2489(13) 1.1739(10) 1.1110(9) 0.121(9) Uani 1 d D
H17B H 0.3045 1.1705 1.1296 0.145 Uiso 1 calc R
C18B C 0.1751(12) 1.1363(7) 1.1256(8) 0.086(5) Uani 1 d DU
H18B H 0.1829 1.1056 1.1522 0.103 Uiso 1 calc R
C1C C -0.0213(11) 0.9454(12) 0.8129(8) 0.105(8) Uani 1 d D
C2C C -0.0759(13) 0.9989(10) 0.8297(10) 0.105(7) Uani 1 d D
H2C H -0.0882 1.0042 0.8662 0.125 Uiso 1 calc R
C3C C -0.1099(14) 1.0417(8) 0.7943(9) 0.106(7) Uani 1 d DU
H3C H -0.1466 1.0755 0.8058 0.127 Uiso 1 calc R
C4C C -0.088(2) 1.0335(10) 0.7399(9) 0.135(11) Uani 1 d D
H4C H -0.1078 1.064 0.7152 0.162 Uiso 1 calc R
C5C C -0.040(2) 0.9832(15) 0.7216(9) 0.167(14) Uani 1 d D
H5C H -0.0296 0.9782 0.6847 0.201 Uiso 1 calc R
C6C C -0.0048(16) 0.9393(12) 0.7572(8) 0.120(9) Uani 1 d D
H6C H 0.0299 0.9051 0.7444 0.143 Uiso 1 calc R
C7C C 0.0781(13) 0.8311(6) 0.8176(6) 0.087(6) Uani 1 d D
C8C C 0.1607(16) 0.8475(11) 0.7960(6) 0.158(9) Uani 1 d DU
H8C H 0.1875 0.8856 0.8072 0.189 Uiso 1 calc R
C9C C 0.2072(6) 0.8114(4) 0.7589(3) 0.175(9) Uani 1 d DU
H9C H 0.2628 0.8252 0.7441 0.21 Uiso 1 calc R
C10C C 0.1681(6) 0.7535(4) 0.7442(3) 0.178(10) Uani 1 d RDU
H10C H 0.1991 0.7266 0.7204 0.213 Uiso 1 calc R
C11C C 0.0827(6) 0.7356(4) 0.7650(3) 0.157(11) Uani 1 d RDU
H11C H 0.0565 0.6968 0.7551 0.189 Uiso 1 calc R
C12C C 0.0364(6) 0.7757(4) 0.8005(3) 0.113(8) Uani 1 d RD
H12C H -0.0225 0.7652 0.8126 0.136 Uiso 1 calc R
C13C C -0.0791(6) 0.8478(4) 0.8887(3) 0.063(4) Uani 1 d RD
C14C C -0.0624(6) 0.8074(4) 0.9292(3) 0.074(4) Uani 1 d RDU
H14F H -0.0034 0.804 0.944 0.088 Uiso 1 calc R
C15C C -0.1341(10) 0.7709(7) 0.9489(7) 0.097(6) Uani 1 d D
H15C H -0.1237 0.7437 0.9779 0.116 Uiso 1 calc R
C16C C -0.2208(13) 0.7739(8) 0.9263(7) 0.101(7) Uani 1 d D
H16C H -0.2677 0.7471 0.9382 0.121 Uiso 1 calc R
C17C C -0.2369(13) 0.8174(8) 0.8857(9) 0.108(8) Uani 1 d D
H17C H -0.2965 0.8235 0.8725 0.13 Uiso 1 calc R
C18C C -0.1642(9) 0.8517(10) 0.8650(7) 0.098(7) Uani 1 d D
H18C H -0.1728 0.8774 0.8349 0.117 Uiso 1 calc R
C1D C 0.3189(9) 1.0477(6) 0.9371(5) 0.062(4) Uani 1 d D
C2D C 0.2669(10) 1.1008(6) 0.9491(6) 0.074(4) Uani 1 d D
H2D H 0.2133 1.0953 0.9693 0.089 Uiso 1 calc R
C3D C 0.2898(14) 1.1618(6) 0.9329(6) 0.086(5) Uani 1 d DU
H3D H 0.2523 1.1966 0.9409 0.103 Uiso 1 calc R
C4D C 0.3686(13) 1.1683(6) 0.9052(7) 0.083(5) Uani 1 d DU
H4D H 0.3874 1.2091 0.8953 0.1 Uiso 1 calc R
C5D C 0.4225(13) 1.1175(5) 0.8907(7) 0.090(6) Uani 1 d D
H5D H 0.4749 1.1236 0.8695 0.108 Uiso 1 calc R
C6D C 0.3985(10) 1.0573(6) 0.9078(6) 0.071(4) Uani 1 d D
H6D H 0.4364 1.0228 0.8995 0.085 Uiso 1 calc R
C7D C 0.3692(11) 0.9128(7) 0.9310(5) 0.070(4) Uani 1 d D
C8D C 0.3671(14) 0.9001(8) 0.8767(6) 0.096(5) Uani 1 d DU
H8D H 0.3191 0.9165 0.856 0.115 Uiso 1 calc R
C9D C 0.4340(13) 0.8637(8) 0.8522(8) 0.096(5) Uani 1 d DU
H9D H 0.4331 0.8568 0.8152 0.115 Uiso 1 calc R
C10D C 0.5019(15) 0.8380(10) 0.8837(8) 0.117(7) Uani 1 d DU
H10D H 0.5459 0.8112 0.8684 0.14 Uiso 1 calc R
C11D C 0.5056(12) 0.8517(7) 0.9380(8) 0.092(6) Uani 1 d D
H11D H 0.5532 0.8347 0.9588 0.11 Uiso 1 calc R
C12D C 0.4406(11) 0.8899(9) 0.9622(8) 0.094(6) Uani 1 d D
H12D H 0.4447 0.9001 0.9987 0.113 Uiso 1 calc R
C13D C 0.2964(10) 0.9660(6) 1.0306(6) 0.064(4) Uani 1 d D
C14D C 0.2788(10) 0.9125(7) 1.0594(6) 0.087(5) Uani 1 d D
H14G H 0.2514 0.8788 1.041 0.104 Uiso 1 calc R
C15D C 0.2974(13) 0.9031(8) 1.1128(6) 0.102(7) Uani 1 d D
H15D H 0.2838 0.8649 1.1301 0.122 Uiso 1 calc R
C16D C 0.3372(14) 0.9532(7) 1.1394(7) 0.093(6) Uani 1 d D
H16D H 0.351 0.9495 1.1759 0.111 Uiso 1 calc R
C17D C 0.3567(18) 1.0088(8) 1.1127(6) 0.112(8) Uani 1 d D
H17D H 0.3844 1.0424 1.131 0.134 Uiso 1 calc R
C18D C 0.3356(13) 1.0150(8) 1.0589(6) 0.097(6) Uani 1 d D
H18D H 0.3481 1.0533 1.0415 0.116 Uiso 1 calc R

loop_
_atom_site_aniso_label
_atom_site_aniso_U_11
_atom_site_aniso_U_22
_atom_site_aniso_U_33
_atom_site_aniso_U_23
_atom_site_aniso_U_13
_atom_site_aniso_U_12
Pd1 0.0814(7) 0.0375(4) 0.0695(6) 0.0005(4) -0.0162(5) 0.0014(5)
Pd2 0.0773(7) 0.0378(4) 0.0683(6) -0.0028(4) -0.0122(5) 0.0033(5)
Cl1 0.117(3) 0.0372(16) 0.094(3) 0.0058(16) -0.033(2) 0.0037(18)
Cl2 0.112(3) 0.0312(14) 0.099(3) -0.0082(16) -0.028(3) 0.0094(16)
P1 0.072(2) 0.0436(17) 0.069(2) -0.0074(16) -0.0094(19) -0.0005(16)
P2 0.077(2) 0.0454(17) 0.0512(19) -0.0018(14) -0.0086(17) 0.0022(16)
P3 0.077(3) 0.058(2) 0.055(2) -0.0053(16) -0.0084(18) 0.0011(18)
P4 0.079(3) 0.0413(17) 0.062(2) -0.0051(15) -0.0084(19) 0.0011(16)
N1 0.075(6) 0.028(4) 0.052(5) -0.005(4) -0.005(5) 0.002(4)
N2 0.075(6) 0.044(5) 0.061(6) 0.000(4) 0.001(5) 0.007(5)
N3 0.103(12) 0.068(9) 0.128(13) 0.062(9) 0.014(11) 0.002(9)
N4 0.155(18) 0.082(11) 0.177(19) 0.068(12) 0.062(17) 0.046(12)
O1 0.142(6) 0.142(6) 0.142(6) 0.0000(10) 0.0003(10) 0.0001(10)
O2 0.165(7) 0.165(7) 0.165(7) 0.0002(10) 0.0003(10) 0.0002(10)
C1 0.065(7) 0.052(6) 0.072(7) 0.008(5) -0.005(6) 0.008(5)
C2 0.073(7) 0.019(4) 0.059(6) 0.007(4) 0.000(5) -0.007(4)
C3 0.063(8) 0.049(7) 0.078(9) 0.002(6) 0.011(8) 0.002(6)
C4 0.087(13) 0.076(11) 0.101(14) 0.040(10) -0.007(11) -0.013(10)
C5 0.092(13) 0.079(12) 0.101(14) 0.019(10) 0.009(11) 0.020(10)
C6 0.081(7) 0.075(7) 0.082(7) 0.003(6) 0.004(6) 0.004(6)
C7 0.083(7) 0.022(4) 0.067(6) -0.005(4) 0.005(6) 0.005(4)
C8 0.058(8) 0.070(9) 0.052(8) -0.023(7) -0.008(6) 0.003(6)
C9 0.108(13) 0.041(7) 0.065(9) 0.004(6) -0.014(9) -0.016(8)
C10 0.109(14) 0.046(7) 0.069(9) 0.022(7) -0.005(9) 0.009(8)
C11 0.119(13) 0.045(7) 0.092(11) 0.022(7) 0.015(10) 0.009(8)
C12 0.113(10) 0.052(7) 0.081(9) 0.006(7) 0.001(9) 0.003(7)
C13 0.20(2) 0.046(8) 0.102(14) 0.047(9) 0.068(15) 0.023(11)
C14 0.197(14) 0.197(14) 0.197(14) 0.0003(10) 0.0002(10) 0.0001(10)
C1A 0.074(9) 0.040(6) 0.064(9) -0.019(6) -0.003(7) -0.007(6)
C2A 0.103(13) 0.043(7) 0.078(10) -0.008(7) 0.008(9) -0.001(8)
C3A 0.101(11) 0.033(6) 0.108(12) -0.004(7) -0.006(10) -0.014(7)
C4A 0.17(2) 0.042(7) 0.069(10) 0.013(7) -0.004(13) 0.012(10)
C5A 0.099(13) 0.046(8) 0.084(11) -0.005(7) 0.004(9) -0.011(8)
C6A 0.092(12) 0.048(7) 0.091(12) -0.024(7) 0.001(10) 0.004(7)
C7A 0.079(11) 0.056(8) 0.100(12) -0.015(8) 0.003(10) -0.012(7)
C8A 0.145(17) 0.159(16) 0.127(15) -0.079(13) -0.019(13) 0.012(14)
C9A 0.154(17) 0.099(13) 0.142(15) -0.060(12) -0.018(14) 0.007(12)
C10A 0.094(12) 0.046(7) 0.153(15) -0.033(9) 0.004(12) -0.006(8)
C11A 0.081(13) 0.108(16) 0.16(2) 0.074(16) 0.044(14) 0.030(11)
C12A 0.046(8) 0.104(14) 0.104(14) 0.011(11) 0.010(9) 0.011(9)
C13A 0.097(12) 0.047(7) 0.076(11) 0.011(7) -0.001(9) 0.005(7)
C14A 0.115(12) 0.062(9) 0.095(12) 0.000(8) -0.008(10) -0.018(9)
C15A 0.131(19) 0.121(18) 0.078(13) 0.017(12) -0.005(13) -0.036(15)
C16A 0.125(18) 0.24(4) 0.042(9) -0.002(15) -0.008(10) -0.03(2)
C17A 0.108(17) 0.088(14) 0.108(16) -0.008(12) -0.032(14) -0.010(12)
C18A 0.118(15) 0.045(8) 0.089(12) -0.005(8) -0.012(11) -0.006(8)
C1B 0.069(9) 0.046(7) 0.068(9) 0.013(6) -0.006(7) -0.008(6)
C2B 0.102(13) 0.062(9) 0.059(9) 0.003(7) -0.010(9) 0.010(8)
C3B 0.095(11) 0.035(6) 0.143(14) 0.025(8) -0.015(11) -0.006(7)
C4B 0.135(17) 0.056(10) 0.097(13) 0.042(9) -0.021(12) -0.006(10)
C5B 0.21(3) 0.059(10) 0.085(13) 0.045(9) 0.019(15) 0.016(13)
C6B 0.133(16) 0.043(7) 0.086(12) 0.005(7) -0.014(12) 0.020(9)
C7B 0.087(12) 0.075(10) 0.052(8) -0.017(7) -0.004(8) 0.012(9)
C8B 0.142(14) 0.179(15) 0.152(14) -0.059(12) -0.011(13) 0.012(13)
C9B 0.148(13) 0.180(14) 0.158(13) -0.048(11) 0.004(12) 0.013(12)
C10B 0.153(14) 0.131(13) 0.134(13) -0.051(11) 0.008(12) 0.029(12)
C11B 0.153(16) 0.086(12) 0.105(13) -0.015(11) -0.016(13) 0.022(12)
C12B 0.132(14) 0.066(9) 0.096(12) -0.023(9) -0.015(11) 0.008(10)
C13B 0.102(13) 0.062(9) 0.058(9) -0.007(7) -0.013(9) -0.008(8)
C14B 0.071(11) 0.19(3) 0.074(12) 0.023(14) -0.016(10) -0.015(14)
C15B 0.095(13) 0.046(7) 0.088(11) 0.013(7) -0.003(10) -0.016(7)
C16B 0.084(13) 0.059(10) 0.15(2) -0.001(11) 0.031(13) -0.023(9)
C17B 0.094(17) 0.106(17) 0.16(2) 0.021(16) -0.022(16) -0.036(14)
C18B 0.100(11) 0.044(7) 0.113(12) 0.033(8) -0.012(10) -0.001(7)
C1C 0.054(9) 0.18(2) 0.084(12) 0.010(14) -0.015(9) 0.019(13)
C2C 0.079(13) 0.124(18) 0.110(16) 0.036(14) 0.002(12) -0.005(12)
C3C 0.125(14) 0.069(9) 0.123(13) 0.056(10) -0.005(12) 0.011(10)
C4C 0.24(3) 0.056(11) 0.106(17) 0.038(11) 0.031(19) -0.022(15)
C5C 0.17(3) 0.26(4) 0.070(15) 0.02(2) 0.025(17) 0.05(3)
C6C 0.133(19) 0.15(2) 0.070(12) 0.035(14) 0.020(12) 0.047(18)
C7C 0.107(15) 0.102(14) 0.052(9) -0.027(9) -0.007(9) 0.023(11)
C8C 0.116(16) 0.20(2) 0.155(19) -0.108(16) -0.022(15) 0.011(16)
C9C 0.140(16) 0.22(2) 0.168(17) -0.086(15) 0.015(14) 0.013(15)
C10C 0.167(16) 0.198(18) 0.169(16) -0.071(14) 0.025(13) 0.023(14)
C11C 0.178(19) 0.135(17) 0.159(18) -0.053(14) -0.022(15) 0.000(15)
C12C 0.15(2) 0.068(12) 0.121(18) -0.034(12) -0.009(16) 0.008(12)
C13C 0.087(11) 0.055(7) 0.048(8) 0.006(6) 0.003(7) 0.000(7)
C14C 0.098(11) 0.043(7) 0.080(10) 0.003(7) -0.003(9) 0.002(7)
C15C 0.103(15) 0.097(14) 0.090(13) 0.019(10) 0.006(13) 0.011(12)
C16C 0.131(19) 0.065(11) 0.107(16) -0.008(10) 0.031(15) -0.010(11)
C17C 0.086(14) 0.060(11) 0.18(2) 0.021(13) -0.005(14) -0.006(10)
C18C 0.084(13) 0.123(17) 0.086(13) 0.019(12) -0.033(11) -0.013(12)
C1D 0.073(9) 0.052(7) 0.059(8) 0.007(6) 0.000(7) -0.006(6)
C2D 0.073(10) 0.072(10) 0.077(11) -0.018(8) -0.005(9) -0.004(8)
C3D 0.115(12) 0.056(8) 0.086(11) -0.035(8) -0.001(10) 0.008(8)
C4D 0.133(13) 0.030(6) 0.088(10) -0.004(6) 0.006(10) -0.017(8)
C5D 0.133(17) 0.062(10) 0.075(11) -0.018(8) 0.025(11) -0.032(10)
C6D 0.093(11) 0.040(7) 0.081(10) -0.004(6) 0.009(9) -0.004(7)
C7D 0.072(9) 0.070(9) 0.066(9) -0.012(7) -0.008(8) 0.005(8)
C8D 0.100(12) 0.089(11) 0.099(12) -0.028(9) -0.005(11) 0.000(10)
C9D 0.091(11) 0.095(11) 0.102(12) -0.029(10) 0.002(10) 0.009(9)
C10D 0.110(14) 0.115(14) 0.126(15) -0.048(12) 0.014(13) 0.021(12)
C11D 0.069(10) 0.043(7) 0.16(2) -0.007(10) -0.012(12) 0.006(7)
C12D 0.100(14) 0.079(12) 0.103(15) -0.005(11) 0.026(12) 0.010(11)
C13D 0.069(9) 0.058(8) 0.065(9) -0.011(7) -0.007(7) 0.001(7)
C14D 0.095(12) 0.074(11) 0.091(13) 0.010(9) -0.014(11) -0.024(9)
C15D 0.16(2) 0.100(14) 0.049(9) -0.025(9) 0.004(11) -0.012(14)
C16D 0.128(17) 0.090(13) 0.060(10) -0.013(9) -0.009(10) 0.011(11)
C17D 0.18(2) 0.077(12) 0.081(13) -0.018(10) -0.041(15) 0.020(15)
C18D 0.097(14) 0.108(15) 0.086(13) -0.041(11) -0.012(11) -0.012(11)

loop_
_atom_type_symbol
_atom_type_description
_atom_type_scat_dispersion_real
_atom_type_scat_dispersion_imag
_atom_type_scat_source
C C 0.018 0.009 'International Tables Vol C Tables 4.2.6.8 and 6.1.1.4'
H H 0 0 'International Tables Vol C Tables 4.2.6.8 and 6.1.1.4'
Cl Cl 0.364 0.702 'International Tables Vol C Tables 4.2.6.8 and 6.1.1.4'
N N 0.031 0.018 'International Tables Vol C Tables 4.2.6.8 and 6.1.1.4'
O O 0.049 0.032 'International Tables Vol C Tables 4.2.6.8 and 6.1.1.4'
Pd Pd 0.122 3.934 'International Tables Vol C Tables 4.2.6.8 and 6.1.1.4'
P P 0.296 0.433 'International Tables Vol C Tables 4.2.6.8 and 6.1.1.4'

loop_
_geom_angle_atom_site_label_1
_geom_angle_atom_site_label_2
_geom_angle_atom_site_label_3
_geom_angle
C2 Pd1 P2 89.4(4)
C2 Pd1 P1 91.3(4)
P2 Pd1 P1 156.45(15)
C2 Pd1 Cl1 176.6(4)
P2 Pd1 Cl1 90.83(14)
P1 Pd1 Cl1 89.82(14)
C8 Pd2 P4 90.0(4)
C8 Pd2 P3 91.5(4)
P4 Pd2 P3 157.01(15)
C8 Pd2 Cl2 178.3(4)
P4 Pd2 Cl2 88.72(14)
P3 Pd2 Cl2 90.17(14)
C7A P1 C1A 102.3(7)
C7A P1 C13A 102.5(7)
C1A P1 C13A 103.5(6)
C7A P1 Pd1 110.1(5)
C1A P1 Pd1 118.6(5)
C13A P1 Pd1 117.6(5)
C13B P2 C7B 103.9(7)
C13B P2 C1B 103.2(7)
C7B P2 C1B 101.2(7)
C13B P2 Pd1 117.6(5)
C7B P2 Pd1 110.5(5)
C1B P2 Pd1 118.3(5)
C1C P3 C7C 100.9(9)
C1C P3 C13C 104.0(7)
C7C P3 C13C 102.9(6)
C1C P3 Pd2 117.3(7)
C7C P3 Pd2 111.6(5)
C13C P3 Pd2 118.0(3)
C13D P4 C7D 103.7(6)
C13D P4 C1D 102.8(6)
C7D P4 C1D 103.9(6)
C13D P4 Pd2 117.2(5)
C7D P4 Pd2 108.9(5)
C1D P4 Pd2 118.6(5)
N2 N1 C7 115.9(10)
N1 N2 C1 115.4(11)
O2 N3 O1 118.9(19)
O2 N3 C10 117(2)
O1 N3 C10 123.9(16)
C4 N4 C13 122.2(15)
C4 N4 C14 122(2)
C13 N4 C14 114.4(19)
C6 C1 C2 115.7(14)
C6 C1 N2 116.7(14)
C2 C1 N2 127.6(12)
C3 C2 C1 124.8(12)
C3 C2 Pd1 118.4(10)
C1 C2 Pd1 116.9(9)
C2 C3 C4 117.3(14)
C2 C3 H10 121.3
C4 C3 H10 121.3
N4 C4 C3 119.4(18)
N4 C4 C5 119.7(17)
C3 C4 C5 120.7(14)
C6 C5 C4 119.2(17)
C6 C5 H5 120.4
C4 C5 H5 120.4
C5 C6 C1 122.3(18)
C5 C6 H6 118.9
C1 C6 H6 118.9
C12 C7 N1 116.6(13)
C12 C7 C8 118.3(15)
N1 C7 C8 125.0(11)
C9 C8 C7 122.2(15)
C9 C8 Pd2 120.5(11)
C7 C8 Pd2 117.2(11)
C8 C9 C10 115.5(16)
C8 C9 H9 122.3
C10 C9 H9 122.3
C11 C10 C9 124.9(15)
C11 C10 N3 121.6(14)
C9 C10 N3 113.5(16)
C10 C11 C12 118.4(15)
C10 C11 H11 120.8
C12 C11 H11 120.8
C7 C12 C11 120.4(17)
C7 C12 H12 119.8
C11 C12 H12 119.8
N4 C13 H13A 109.5
N4 C13 H13B 109.5
H13A C13 H13B 109.5
N4 C13 H13C 109.5
H13A C13 H13C 109.5
H13B C13 H13C 109.5
N4 C14 H14A 109.5
N4 C14 H14B 109.5
H14A C14 H14B 109.5
N4 C14 H14C 109.5
H14A C14 H14C 109.5
H14B C14 H14C 109.5
C2A C1A C6A 120.2(13)
C2A C1A P1 119.0(11)
C6A C1A P1 120.8(9)
C3A C2A C1A 118.3(16)
C3A C2A H2A 120.9
C1A C2A H2A 120.9
C4A C3A C2A 121.2(16)
C4A C3A H3A 119.4
C2A C3A H3A 119.4
C3A C4A C5A 122.6(16)
C3A C4A H4A 118.7
C5A C4A H4A 118.7
C4A C5A C6A 117.4(15)
C4A C5A H5A 121.3
C6A C5A H5A 121.3
C5A C6A C1A 120.4(14)
C5A C6A H6A 119.8
C1A C6A H6A 119.8
C12A C7A C8A 114.4(18)
C12A C7A P1 125.0(12)
C8A C7A P1 120.6(14)
C7A C8A C9A 123(2)
C7A C8A H8A 118.3
C9A C8A H8A 118.3
C10A C9A C8A 120(2)
C10A C9A H9A 120
C8A C9A H9A 120
C9A C10A C11A 118(2)
C9A C10A H10A 120.8
C11A C10A H10A 120.8
C10A C11A C12A 119.1(18)
C10A C11A H11A 120.5
C12A C11A H11A 120.5
C7A C12A C11A 124.3(18)
C7A C12A H12A 117.8
C11A C12A H12A 117.8
C18A C13A C14A 125.1(16)
C18A C13A P1 120.6(11)
C14A C13A P1 113.9(12)
C13A C14A C15A 115.9(17)
C13A C14A H14D 122.1
C15A C14A H14D 122.1
C16A C15A C14A 122.2(10)
C16A C15A H15A 118.9
C14A C15A H15A 118.9
C15A C16A C17A 119.0(10)
C15A C16A H16A 120.5
C17A C16A H16A 120.5
C18A C17A C16A 121.2(17)
C18A C17A H17A 119.4
C16A C17A H17A 119.4
C13A C18A C17A 116.6(15)
C13A C18A H18A 121.7
C17A C18A H18A 121.7
C6B C1B C2B 119.3(14)
C6B C1B P2 122.6(12)
C2B C1B P2 117.7(12)
C1B C2B C3B 118.4(16)
C1B C2B H2B 120.8
C3B C2B H2B 120.8
C4B C3B C2B 126.8(16)
C4B C3B H3B 116.6
C2B C3B H3B 116.6
C3B C4B C5B 110.1(15)
C3B C4B H4B 125
C5B C4B H4B 125
C4B C5B C6B 125.5(19)
C4B C5B H5B 117.3
C6B C5B H5B 117.3
C1B C6B C5B 118.5(18)
C1B C6B H6B 120.7
C5B C6B H6B 120.7
C12B C7B C8B 118.2(19)
C12B C7B P2 124.7(15)
C8B C7B P2 116.4(14)
C9B C8B C7B 119(3)
C9B C8B H8B 120.5
C7B C8B H8B 120.5
C10B C9B C8B 118(3)
C10B C9B H9B 121
C8B C9B H9B 121
C11B C10B C9B 126(3)
C11B C10B H10B 117.1
C9B C10B H10B 117.1
C12B C11B C10B 114(2)
C12B C11B H11B 123.1
C10B C11B H11B 123.1
C11B C12B C7B 125(2)
C11B C12B H12B 117.5
C7B C12B H12B 117.5
C14B C13B C18B 116.0(16)
C14B C13B P2 119.9(13)
C18B C13B P2 123.5(11)
C15B C14B C13B 123.3(16)
C15B C14B H14E 118.3
C13B C14B H14E 118.3
C14B C15B C16B 119.5(15)
C14B C15B H15B 120.2
C16B C15B H15B 120.2
C15B C16B C17B 119.1(16)
C15B C16B H16B 120.4
C17B C16B H16B 120.4
C16B C17B C18B 120.2(17)
C16B C17B H17B 119.9
C18B C17B H17B 119.9
C17B C18B C13B 121.5(15)
C17B C18B H18B 119.2
C13B C18B H18B 119.2
C6C C1C C2C 117(2)
C6C C1C P3 122.5(18)
C2C C1C P3 120.8(16)
C3C C2C C1C 122(2)
C3C C2C H2C 118.8
C1C C2C H2C 118.8
C2C C3C C4C 118(2)
C2C C3C H3C 121.2
C4C C3C H3C 121.2
C5C C4C C3C 123(2)
C5C C4C H4C 118.6
C3C C4C H4C 118.6
C4C C5C C6C 120(2)
C4C C5C H5C 120
C6C C5C H5C 120
C5C C6C C1C 121(2)
C5C C6C H6C 119.7
C1C C6C H6C 119.7
C8C C7C C12C 118.8(16)
C8C C7C P3 115.5(10)
C12C C7C P3 125.3(13)
C7C C8C C9C 124(2)
C7C C8C H8C 118
C9C C8C H8C 118
C8C C9C C10C 117.4(13)
C8C C9C H9C 121.3
C10C C9C H9C 121.3
C9C C10C C11C 120
C9C C10C H10C 120
C11C C10C H10C 120
C12C C11C C10C 120
C12C C11C H11C 120
C10C C11C H11C 120
C7C C12C C11C 119.6(9)
C7C C12C H12C 120.2
C11C C12C H12C 120.2
C14C C13C C18C 121.6(8)
C14C C13C P3 115.0(3)
C18C C13C P3 123.0(9)
C13C C14C C15C 118.8(9)
C13C C14C H14F 120.6
C15C C14C H14F 120.6
C16C C15C C14C 121.1(16)
C16C C15C H15C 119.4
C14C C15C H15C 119.4
C15C C16C C17C 118.9(19)
C15C C16C H16C 120.6
C17C C16C H16C 120.6
C18C C17C C16C 119.3(19)
C18C C17C H17C 120.4
C16C C17C H17C 120.4
C13C C18C C17C 119.9(16)
C13C C18C H18C 120
C17C C18C H18C 120
C6D C1D C2D 117.0(12)
C6D C1D P4 122.4(9)
C2D C1D P4 120.5(10)
C1D C2D C3D 123.8(15)
C1D C2D H2D 118.1
C3D C2D H2D 118.1
C4D C3D C2D 116.6(15)
C4D C3D H3D 121.7
C2D C3D H3D 121.7
C3D C4D C5D 122.8(13)
C3D C4D H4D 118.6
C5D C4D H4D 118.6
C4D C5D C6D 119.3(14)
C4D C5D H5D 120.4
C6D C5D H5D 120.4
C1D C6D C5D 120.5(13)
C1D C6D H6D 119.7
C5D C6D H6D 119.7
C8D C7D C12D 119.9(17)
C8D C7D P4 116.3(13)
C12D C7D P4 123.6(12)
C7D C8D C9D 121.8(19)
C7D C8D H8D 119.1
C9D C8D H8D 119.1
C10D C9D C8D 118.2(19)
C10D C9D H9D 120.9
C8D C9D H9D 120.9
C9D C10D C11D 120.3(19)
C9D C10D H10D 119.8
C11D C10D H10D 119.8
C12D C11D C10D 121.4(18)
C12D C11D H11D 119.3
C10D C11D H11D 119.3
C11D C12D C7D 118.2(17)
C11D C12D H12D 120.9
C7D C12D H12D 120.9
C14D C13D C18D 115.4(15)
C14D C13D P4 120.1(10)
C18D C13D P4 124.2(11)
C13D C14D C15D 126.5(16)
C13D C14D H14G 116.8
C15D C14D H14G 116.8
C14D C15D C16D 116.1(17)
C14D C15D H15D 121.9
C16D C15D H15D 121.9
C15D C16D C17D 120.5(17)
C15D C16D H16D 119.8
C17D C16D H16D 119.8
C16D C17D C18D 120.2(18)
C16D C17D H17D 119.9
C18D C17D H17D 119.9
C13D C18D C17D 121.3(18)
C13D C18D H18D 119.4
C17D C18D H18D 119.4

loop_
_geom_bond_atom_site_label_1
_geom_bond_atom_site_label_2
_geom_bond_distance
Pd1 C2 2.069(10)
Pd1 P2 2.359(4)
Pd1 P1 2.368(4)
Pd1 Cl1 2.410(4)
Pd2 C8 2.048(16)
Pd2 P4 2.359(4)
Pd2 P3 2.368(4)
Pd2 Cl2 2.394(3)
P1 C7A 1.809(16)
P1 C1A 1.836(14)
P1 C13A 1.878(16)
P2 C13B 1.810(18)
P2 C7B 1.840(15)
P2 C1B 1.843(14)
P3 C1C 1.80(2)
P3 C7C 1.826(16)
P3 C13C 1.879(10)
P4 C13D 1.846(14)
P4 C7D 1.849(15)
P4 C1D 1.865(13)
N1 N2 1.272(12)
N1 C7 1.399(17)
N2 C1 1.393(19)
N3 O2 1.19(2)
N3 O1 1.25(2)
N3 C10 1.49(2)
N4 C4 1.350(9)
N4 C13 1.429(9)
N4 C14 1.430(10)
C1 C6 1.39(2)
C1 C2 1.39(2)
C2 C3 1.362(18)
C3 C4 1.37(2)
C3 H10 0.93
C4 C5 1.41(3)
C5 C6 1.36(2)
C5 H5 0.93
C6 H6 0.93
C7 C12 1.378(19)
C7 C8 1.448(19)
C8 C9 1.35(2)
C9 C10 1.43(2)
C9 H9 0.93
C10 C11 1.34(2)
C11 C12 1.40(2)
C11 H11 0.93
C12 H12 0.93
C13 H13A 0.96
C13 H13B 0.96
C13 H13C 0.96
C14 H14A 0.96
C14 H14B 0.96
C14 H14C 0.96
C1A C2A 1.375(9)
C1A C6A 1.39(2)
C2A C3A 1.36(2)
C2A H2A 0.93
C3A C4A 1.34(2)
C3A H3A 0.93
C4A C5A 1.360(9)
C4A H4A 0.93
C5A C6A 1.38(2)
C5A H5A 0.93
C6A H6A 0.93
C7A C12A 1.358(9)
C7A C8A 1.375(10)
C8A C9A 1.377(10)
C8A H8A 0.93
C9A C10A 1.365(10)
C9A H9A 0.93
C10A C11A 1.369(10)
C10A H10A 0.93
C11A C12A 1.381(10)
C11A H11A 0.93
C12A H12A 0.93
C13A C18A 1.376(9)
C13A C14A 1.378(9)
C14A C15A 1.40(2)
C14A H14D 0.93
C15A C16A 1.3602
C15A H15A 0.93
C16A C17A 1.40(2)
C16A H16A 0.93
C17A C18A 1.379(10)
C17A H17A 0.93
C18A H18A 0.93
C1B C6B 1.35(2)
C1B C2B 1.36(2)
C2B C3B 1.37(2)
C2B H2B 0.93
C3B C4B 1.370(10)
C3B H3B 0.93
C4B C5B 1.38(3)
C4B H4B 0.93
C5B C6B 1.39(2)
C5B H5B 0.93
C6B H6B 0.93
C7B C12B 1.370(10)
C7B C8B 1.39(3)
C8B C9B 1.374(10)
C8B H8B 0.93
C9B C10B 1.37(4)
C9B H9B 0.93
C10B C11B 1.362(10)
C10B H10B 0.93
C11B C12B 1.35(3)
C11B H11B 0.93
C12B H12B 0.93
C13B C14B 1.373(9)
C13B C18B 1.38(2)
C14B C15B 1.363(9)
C14B H14E 0.93
C15B C16B 1.363(10)
C15B H15B 0.93
C16B C17B 1.369(10)
C16B H16B 0.93
C17B C18B 1.374(10)
C17B H17B 0.93
C18B H18B 0.93
C1C C6C 1.41(3)
C1C C2C 1.43(3)
C2C C3C 1.35(2)
C2C H2C 0.93
C3C C4C 1.40(3)
C3C H3C 0.93
C4C C5C 1.35(3)
C4C H4C 0.93
C5C C6C 1.370(10)
C5C H5C 0.93
C6C H6C 0.93
C7C C8C 1.35(3)
C7C C12C 1.375(9)
C8C C9C 1.368(10)
C8C H8C 0.93
C9C C10C 1.39
C9C H9C 0.93
C10C C11C 1.39
C10C H10C 0.93
C11C C12C 1.3899
C11C H11C 0.93
C12C H12C 0.93
C13C C14C 1.336
C13C C18C 1.366(9)
C14C C15C 1.379(9)
C14C H14F 0.93
C15C C16C 1.374(10)
C15C H15C 0.93
C16C C17C 1.378(10)
C16C H16C 0.93
C17C C18C 1.374(10)
C17C H17C 0.93
C18C H18C 0.93
C1D C6D 1.376(9)
C1D C2D 1.376(9)
C2D C3D 1.380(10)
C2D H2D 0.93
C3D C4D 1.34(2)
C3D H3D 0.93
C4D C5D 1.369(10)
C4D H4D 0.93
C5D C6D 1.377(9)
C5D H5D 0.93
C6D H6D 0.93
C7D C8D 1.372(9)
C7D C12D 1.377(10)
C8D C9D 1.37(2)
C8D H8D 0.93
C9D C10D 1.365(10)
C9D H9D 0.93
C10D C11D 1.377(10)
C10D H10D 0.93
C11D C12D 1.37(2)
C11D H11D 0.93
C12D H12D 0.93
C13D C14D 1.354(9)
C13D C18D 1.368(9)
C14D C15D 1.363(9)
C14D H14G 0.93
C15D C16D 1.367(10)
C15D H15D 0.93
C16D C17D 1.369(10)
C16D H16D 0.93
C17D C18D 1.373(10)
C17D H17D 0.93
C18D H18D 0.93

loop_
_geom_torsion_atom_site_label_1
_geom_torsion_atom_site_label_2
_geom_torsion_atom_site_label_3
_geom_torsion_atom_site_label_4
_geom_torsion
C2 Pd1 P1 C7A 137.3(7)
P2 Pd1 P1 C7A 45.7(7)
Cl1 Pd1 P1 C7A -45.9(6)
C2 Pd1 P1 C1A 19.9(6)
P2 Pd1 P1 C1A -71.6(6)
Cl1 Pd1 P1 C1A -163.3(5)
C2 Pd1 P1 C13A -105.9(6)
P2 Pd1 P1 C13A 162.6(5)
Cl1 Pd1 P1 C13A 70.9(5)
C2 Pd1 P2 C13B 109.1(7)
P1 Pd1 P2 C13B -158.9(6)
Cl1 Pd1 P2 C13B -67.5(6)
C2 Pd1 P2 C7B -131.8(7)
P1 Pd1 P2 C7B -39.9(7)
Cl1 Pd1 P2 C7B 51.6(6)
C2 Pd1 P2 C1B -15.9(7)
P1 Pd1 P2 C1B 76.0(7)
Cl1 Pd1 P2 C1B 167.5(6)
C8 Pd2 P3 C1C 13.9(9)
P4 Pd2 P3 C1C -79.5(9)
Cl2 Pd2 P3 C1C -166.7(8)
C8 Pd2 P3 C7C 129.6(7)
P4 Pd2 P3 C7C 36.2(7)
Cl2 Pd2 P3 C7C -51.0(6)
C8 Pd2 P3 C13C -111.6(5)
P4 Pd2 P3 C13C 155.0(4)
Cl2 Pd2 P3 C13C 67.8(4)
C8 Pd2 P4 C13D 108.1(6)
P3 Pd2 P4 C13D -158.2(5)
Cl2 Pd2 P4 C13D -70.8(5)
C8 Pd2 P4 C7D -134.7(6)
P3 Pd2 P4 C7D -41.0(6)
Cl2 Pd2 P4 C7D 46.4(5)
C8 Pd2 P4 C1D -16.2(6)
P3 Pd2 P4 C1D 77.5(6)
Cl2 Pd2 P4 C1D 164.9(5)
C7 N1 N2 C1 -178.8(14)
N1 N2 C1 C6 -178.7(13)
N1 N2 C1 C2 2(2)
C6 C1 C2 C3 0(2)
N2 C1 C2 C3 179.2(15)
C6 C1 C2 Pd1 -179.9(12)
N2 C1 C2 Pd1 -1(2)
P2 Pd1 C2 C3 80.4(11)
P1 Pd1 C2 C3 -76.1(11)
P2 Pd1 C2 C1 -99.6(11)
P1 Pd1 C2 C1 104.0(11)
C1 C2 C3 C4 -2(2)
Pd1 C2 C3 C4 178.5(8)
C13 N4 C4 C3 7(3)
C14 N4 C4 C3 172(2)
C13 N4 C4 C5 -177.1(18)
C14 N4 C4 C5 -12(3)
C2 C3 C4 N4 178.0(17)
C2 C3 C4 C5 2.0(15)
N4 C4 C5 C6 -177(2)
C3 C4 C5 C6 -1.1(19)
C4 C5 C6 C1 0(3)
C2 C1 C6 C5 1(3)
N2 C1 C6 C5 -178.3(17)
N2 N1 C7 C12 178.4(14)
N2 N1 C7 C8 -6(2)
C12 C7 C8 C9 -5(2)
N1 C7 C8 C9 178.5(14)
C12 C7 C8 Pd2 179.5(12)
N1 C7 C8 Pd2 3.5(19)
P4 Pd2 C8 C9 79.1(12)
P3 Pd2 C8 C9 -78.0(12)
P4 Pd2 C8 C7 -105.8(10)
P3 Pd2 C8 C7 97.2(10)
C7 C8 C9 C10 3(2)
Pd2 C8 C9 C10 177.8(8)
C8 C9 C10 C11 -1.9(15)
C8 C9 C10 N3 178.4(14)
O2 N3 C10 C11 -1(2)
O1 N3 C10 C11 173.6(17)
O2 N3 C10 C9 179.0(18)
O1 N3 C10 C9 -7(2)
C9 C10 C11 C12 3.2(19)
N3 C10 C11 C12 -177.2(17)
N1 C7 C12 C11 -177.1(16)
C8 C7 C12 C11 7(3)
C10 C11 C12 C7 -6(3)
C7A P1 C1A C2A 176.8(10)
C13A P1 C1A C2A 70.5(11)
Pd1 P1 C1A C2A -61.8(11)
C7A P1 C1A C6A -5.7(13)
C13A P1 C1A C6A -112.0(12)
Pd1 P1 C1A C6A 115.7(11)
C6A C1A C2A C3A -0.4(15)
P1 C1A C2A C3A 177.1(11)
C1A C2A C3A C4A 0.1(17)
C2A C3A C4A C5A 1(3)
C3A C4A C5A C6A -1(3)
C4A C5A C6A C1A 1(3)
C2A C1A C6A C5A 0(2)
P1 C1A C6A C5A -177.6(13)
C1A P1 C7A C12A -93.8(15)
C13A P1 C7A C12A 13.2(15)
Pd1 P1 C7A C12A 139.2(13)
C1A P1 C7A C8A 87.4(12)
C13A P1 C7A C8A -165.6(11)
Pd1 P1 C7A C8A -39.7(13)
C12A C7A C8A C9A -0.8(16)
P1 C7A C8A C9A 178.2(13)
C7A C8A C9A C10A 2.1(19)
C8A C9A C10A C11A -5(3)
C9A C10A C11A C12A 7(3)
C8A C7A C12A C11A 3(2)
P1 C7A C12A C11A -176.2(14)
C10A C11A C12A C7A -6(3)
C7A P1 C13A C18A -105.1(14)
C1A P1 C13A C18A 1.0(15)
Pd1 P1 C13A C18A 134.0(12)
C7A P1 C13A C14A 67.5(11)
C1A P1 C13A C14A 173.7(10)
Pd1 P1 C13A C14A -53.4(11)
C18A C13A C14A C15A -0.2(17)
P1 C13A C14A C15A -172.5(12)
C13A C14A C15A C16A -1.1(12)
C14A C15A C16A C17A 2.2(14)
C15A C16A C17A C18A -2(2)
C14A C13A C18A C17A 0(3)
P1 C13A C18A C17A 172.0(15)
C16A C17A C18A C13A 1(3)
C13B P2 C1B C6B 121.3(14)
C7B P2 C1B C6B 13.9(15)
Pd1 P2 C1B C6B -106.9(13)
C13B P2 C1B C2B -65.3(11)
C7B P2 C1B C2B -172.7(10)
Pd1 P2 C1B C2B 66.5(11)
C6B C1B C2B C3B -0.7(16)
P2 C1B C2B C3B -174.3(11)
C1B C2B C3B C4B 5.8(18)
C2B C3B C4B C5B -11(3)
C3B C4B C5B C6B 13(3)
C2B C1B C6B C5B 3(3)
P2 C1B C6B C5B 175.9(16)
C4B C5B C6B C1B -10(4)
C13B P2 C7B C12B -20.6(16)
C1B P2 C7B C12B 86.3(15)
Pd1 P2 C7B C12B -147.6(14)
C13B P2 C7B C8B 169.3(12)
C1B P2 C7B C8B -83.9(12)
Pd1 P2 C7B C8B 42.3(13)
C12B C7B C8B C9B 2.0(17)
P2 C7B C8B C9B 172.8(13)
C7B C8B C9B C10B 2(2)
C8B C9B C10B C11B -4(4)
C9B C10B C11B C12B 1(4)
C10B C11B C12B C7B 3(3)
C8B C7B C12B C11B -5(3)
P2 C7B C12B C11B -175.1(16)
C7B P2 C13B C14B -77.5(11)
C1B P2 C13B C14B 177.2(10)
Pd1 P2 C13B C14B 45.0(11)
C7B P2 C13B C18B 93.5(15)
C1B P2 C13B C18B -11.8(16)
Pd1 P2 C13B C18B -144.0(13)
C18B C13B C14B C15B 0.4(17)
P2 C13B C14B C15B 172.1(12)
C13B C14B C15B C16B 1.4(18)
C14B C15B C16B C17B -5(3)
C15B C16B C17B C18B 6(4)
C16B C17B C18B C13B -5(4)
C14B C13B C18B C17B 1(3)
P2 C13B C18B C17B -170.1(17)
C7C P3 C1C C6C -5.9(19)
C13C P3 C1C C6C -112.3(17)
Pd2 P3 C1C C6C 115.5(18)
C7C P3 C1C C2C 175.5(12)
C13C P3 C1C C2C 69.1(13)
Pd2 P3 C1C C2C -63.1(13)
C6C C1C C2C C3C -0.3(18)
P3 C1C C2C C3C 178.3(15)
C1C C2C C3C C4C -1.7(18)
C2C C3C C4C C5C 4(4)
C3C C4C C5C C6C -4(5)
C4C C5C C6C C1C 2(5)
C2C C1C C6C C5C 0(3)
P3 C1C C6C C5C -178(2)
C1C P3 C7C C8C 78.4(11)
C13C P3 C7C C8C -174.4(9)
Pd2 P3 C7C C8C -46.9(10)
C1C P3 C7C C12C -94.2(15)
C13C P3 C7C C12C 13.0(14)
Pd2 P3 C7C C12C 140.5(12)
C12C C7C C8C C9C -1.7(16)
P3 C7C C8C C9C -174.8(13)
C7C C8C C9C C10C -2.4(14)
C8C C9C C10C C11C 3.2(8)
C9C C10C C11C C12C 0
C8C C7C C12C C11C 5.0(14)
P3 C7C C12C C11C 177.4(8)
C10C C11C C12C C7C -4.2(9)
C1C P3 C13C C14C -175.0(8)
C7C P3 C13C C14C 80.1(6)
Pd2 P3 C13C C14C -43.2(3)
C1C P3 C13C C18C 12.4(15)
C7C P3 C13C C18C -92.5(13)
Pd2 P3 C13C C18C 144.1(12)
C18C C13C C14C C15C -2.8(13)
P3 C13C C14C C15C -175.5(9)
C13C C14C C15C C16C 2.2(17)
C14C C15C C16C C17C -4(3)
C15C C16C C17C C18C 7(3)
C14C C13C C18C C17C 6(3)
P3 C13C C18C C17C 177.7(16)
C16C C17C C18C C13C -8(3)
C13D P4 C1D C6D 110.3(13)
C7D P4 C1D C6D 2.5(13)
Pd2 P4 C1D C6D -118.5(11)
C13D P4 C1D C2D -73.3(11)
C7D P4 C1D C2D 178.9(10)
Pd2 P4 C1D C2D 57.9(11)
C6D C1D C2D C3D 0.8(15)
P4 C1D C2D C3D -175.8(11)
C1D C2D C3D C4D -1.7(16)
C2D C3D C4D C5D 3(2)
C3D C4D C5D C6D -4(3)
C2D C1D C6D C5D -1(2)
P4 C1D C6D C5D 175.2(13)
C4D C5D C6D C1D 3(3)
C13D P4 C7D C8D 174.7(10)
C1D P4 C7D C8D -78.1(11)
Pd2 P4 C7D C8D 49.2(11)
C13D P4 C7D C12D -10.4(15)
C1D P4 C7D C12D 96.7(14)
Pd2 P4 C7D C12D -136.0(13)
C12D C7D C8D C9D 1.2(16)
P4 C7D C8D C9D 176.3(12)
C7D C8D C9D C10D 2.5(18)
C8D C9D C10D C11D -4(3)
C9D C10D C11D C12D 2(3)
C10D C11D C12D C7D 2(3)
C8D C7D C12D C11D -3(2)
P4 C7D C12D C11D -178.1(13)
C7D P4 C13D C14D -68.5(12)
C1D P4 C13D C14D -176.5(11)
Pd2 P4 C13D C14D 51.5(12)
C7D P4 C13D C18D 105.1(15)
C1D P4 C13D C18D -2.9(16)
Pd2 P4 C13D C18D -134.9(13)
C18D C13D C14D C15D -0.9(17)
P4 C13D C14D C15D 173.2(13)
C13D C14D C15D C16D 0.5(18)
C14D C15D C16D C17D 0(3)
C15D C16D C17D C18D 1(3)
C14D C13D C18D C17D 1(3)
P4 C13D C18D C17D -172.6(17)
C16D C17D C18D C13D -1(3)
